data_2312143
loop_
_publ_author_name
'Zubkova, Natalia V.'
'Chukanov, Nikita V.'
'Varlamov, Dmitry A.'
'Vigasina, Marina F.'
'Pekov, Igor V.'
'Ksenofontov, Dmitry A.'
'Pushcharovsky, Dmitry Yu'

_publ_section_title
;
 New data on the crystal chemistry of the natural two-layer
 aluminosilicates latiumite and tuscanite.
;
_journal_coeditor_code DK5120SUP1
_journal_issue 4
_journal_name_full 'Acta crystallographica Section B, Structural science, crystal engineering and materials'
_journal_paper_doi 10.1107/S2052520623004638
_journal_volume 79
_journal_year 2023
_chemical_formula_sum 'C0.1 H1.92 Al2.14 Ca2.48 K0.49 Mg0.04 Na0.21 O15.62 P0.2 S0.7 Si2.86 Sr0.06'
_chemical_formula_weight 549.38
_space_group_crystal_system monoclinic
_space_group_IT_number 4
_space_group_name_Hall 'P 2yb'
_space_group_name_H-M_alt 'P 1 21 1'
_audit_creation_method SHELXL-2018/3
_cell_angle_alpha 90
_cell_angle_beta 107.010(3)
_cell_angle_gamma 90
_cell_formula_units_Z 2
_cell_length_a 12.0206(3)
_cell_length_b 5.09502(10)
_cell_length_c 10.8527(3)
_cell_measurement_reflns_used 3930
_cell_measurement_temperature 293(2)
_cell_measurement_theta_max 30.7760
_cell_measurement_theta_min 3.0010
_cell_volume 635.60(3)
_computing_structure_refinement 'SHELXL-2018/3 (Sheldrick, 2018)'
_diffrn_ambient_temperature 293(2)
_diffrn_detector_area_resol_mean 16.0630
_diffrn_measured_fraction_theta_full 0.991
_diffrn_measured_fraction_theta_max 0.994
_diffrn_measurement_device_type 'Xcalibur, Sapphire3'
_diffrn_measurement_method '\w scans'
_diffrn_radiation_type MoK\a
_diffrn_radiation_wavelength 0.71073
_diffrn_reflns_av_R_equivalents 0.0155
_diffrn_reflns_av_unetI/netI 0.0245
_diffrn_reflns_Laue_measured_fraction_full 0.991
_diffrn_reflns_Laue_measured_fraction_max 0.994
_diffrn_reflns_limit_h_max 16
_diffrn_reflns_limit_h_min -12
_diffrn_reflns_limit_k_max 6
_diffrn_reflns_limit_k_min -6
_diffrn_reflns_limit_l_max 13
_diffrn_reflns_limit_l_min -14
_diffrn_reflns_number 5280
_diffrn_reflns_point_group_measured_fraction_full 0.987
_diffrn_reflns_point_group_measured_fraction_max 0.984
_diffrn_reflns_theta_full 25.242
_diffrn_reflns_theta_max 28.280
_diffrn_reflns_theta_min 3.005
_diffrn_source 'fine-focus sealed X-ray tube'
_exptl_absorpt_coefficient_mu 2.164
_exptl_absorpt_correction_T_max 1.00000
_exptl_absorpt_correction_T_min 0.83944
_exptl_absorpt_correction_type multi-scan
_exptl_crystal_colour colorless
_exptl_crystal_density_diffrn 2.871
_exptl_crystal_description irregular
_exptl_crystal_F_000 547
_exptl_crystal_size_max 0.615
_exptl_crystal_size_mid 0.529
_exptl_crystal_size_min 0.387
_refine_diff_density_max 0.354
_refine_diff_density_min -0.281
_refine_diff_density_rms 0.063
_refine_ls_abs_structure_details
;
 Refined as an inversion twin.
;
_refine_ls_abs_structure_Flack 0.10(3)
_refine_ls_extinction_coef 0.064(3)
_refine_ls_extinction_expression Fc^*^=kFc[1+0.001xFc^2^\l^3^/sin(2\q)]^-1/4^
_refine_ls_extinction_method 'SHELXL-2018/3 (Sheldrick 2018)'
_refine_ls_goodness_of_fit_ref 1.061
_refine_ls_hydrogen_treatment undef
_refine_ls_matrix_type full
_refine_ls_number_parameters 233
_refine_ls_number_reflns 3100
_refine_ls_number_restraints 1
_refine_ls_restrained_S_all 1.061
_refine_ls_R_factor_all 0.0192
_refine_ls_R_factor_gt 0.0189
_refine_ls_shift/su_max 0.000
_refine_ls_shift/su_mean 0.000
_refine_ls_structure_factor_coef Fsqd
_refine_ls_weighting_details 'w=1/[\s^2^(Fo^2^)+(0.0285P)^2^+0.1524P] where P=(Fo^2^+2Fc^2^)/3'
_refine_ls_weighting_scheme calc
_refine_ls_wR_factor_gt 0.0508
_refine_ls_wR_factor_ref 0.0510
_reflns_Friedel_coverage 0.783
_reflns_Friedel_fraction_full 0.982
_reflns_Friedel_fraction_max 0.971
_reflns_number_gt 3067
_reflns_number_total 3100
_reflns_threshold_expression 'I > 2\s(I)'
_cod_data_source_file dk5120sup1.cif
_cod_data_source_block latiumite
_cod_original_sg_symbol_H-M 'P 21'
_cod_original_formula_sum 'Al2.14 Ca2.48 K0.49 S0.70 Si2.86 Sr0.06 Mg0.04 Na0.21 O15.62 P0.20 C0.10 H1.92'
_cod_database_code 2312143
_shelx_shelxl_version_number 2018/3
_shelx_space_group_comment
;
The symmetry employed for this shelxl refinement is uniquely defined
by the following loop, which should always be used as a source of
symmetry information in preference to the above space-group names.
They are only intended as comments.
;

loop_
_space_group_symop_operation_xyz
'x, y, z'
'-x, y+1/2, -z'

loop_
_atom_site_label
_atom_site_type_symbol
_atom_site_fract_x
_atom_site_fract_y
_atom_site_fract_z
_atom_site_U_iso_or_equiv
_atom_site_adp_type
_atom_site_occupancy
_atom_site_site_symmetry_order
_atom_site_calc_flag
_atom_site_refinement_flags_posn
_atom_site_refinement_flags_adp
_atom_site_refinement_flags_occupancy
_atom_site_disorder_assembly
_atom_site_disorder_group
Ca1 Ca 0.88319(5) 0.25629(14) 0.18942(5) 0.0128(2) Uani 0.845(8) 1 d . . P . .
Sr1 Sr 0.88319(5) 0.25629(14) 0.18942(5) 0.0128(2) Uani 0.06 1 d . . P . .
Na1 Na 0.88319(5) 0.25629(14) 0.18942(5) 0.0128(2) Uani 0.095(8) 1 d . . P . .
Ca2 Ca 0.20735(5) 0.25348(16) 0.14632(6) 0.0151(2) Uani 0.858(8) 1 d . . P . .
Na2 Na 0.20735(5) 0.25348(16) 0.14632(6) 0.0151(2) Uani 0.142(8) 1 d . . P . .
Ca3 Ca 0.11637(5) 0.73936(13) 0.45442(5) 0.0106(2) Uani 0.990(8) 1 d . . P . .
Na3 Na 0.11637(5) 0.73936(13) 0.45442(5) 0.0106(2) Uani 0.010(8) 1 d . . P . .
S S 0.03784(6) 0.78031(17) 0.13977(7) 0.0101(2) Uani 0.897(4) 1 d . . P . .
Si1 Si 0.37785(6) 0.74005(17) 0.07191(6) 0.00635(15) Uani 1 1 d . . . . .
Al1 Al 0.38395(6) 0.7512(2) 0.35208(7) 0.00635(16) Uani 1 1 d . . . . .
Si2 Si 0.34317(6) 0.25169(18) 0.47810(6) 0.00787(16) Uani 1 1 d . . . . .
Al2 Al 0.65164(6) 0.73990(19) 0.08298(7) 0.00665(17) Uani 1 1 d . . . . .
Si6 Si 0.82453(7) 0.70703(15) 0.35529(7) 0.00749(18) Uani 1 1 d . . . . .
K K 0.57420(11) 0.2526(3) 0.27401(12) 0.0175(5) Uani 0.281(6) 1 d . . P . .
OH3 O 0.57420(11) 0.2526(3) 0.27401(12) 0.0175(5) Uani 0.719(6) 1 d . . P . .
O1 O 0.68992(18) 0.0615(4) 0.05198(19) 0.0116(4) Uani 1 1 d . . . . .
O2 O 0.51542(17) 0.7197(5) 0.1011(2) 0.0161(5) Uani 1 1 d . . . . .
O3 O 0.33617(18) 0.0455(4) 0.04667(19) 0.0105(4) Uani 1 1 d . . . . .
O4 O 0.34053(18) 0.6273(4) 0.19484(19) 0.0109(4) Uani 1 1 d . . . . .
O5 O 0.33846(19) 0.0791(4) 0.3480(2) 0.0135(4) Uani 1 1 d . . . . .
O6 O 0.53195(18) 0.7235(6) 0.4144(2) 0.0183(5) Uani 1 1 d . . . . .
O7 O 0.30773(18) 0.5594(4) 0.4360(2) 0.0128(4) Uani 1 1 d . . . . .
O8 O 0.24122(18) 0.1241(4) 0.5351(2) 0.0122(4) Uani 1 1 d . . . . .
O9 O 0.94012(18) 0.5317(4) 0.3956(2) 0.0119(4) Uani 1 1 d . . . . .
O10 O 0.8388(2) 0.0168(5) 0.3519(2) 0.0188(5) Uani 1 1 d . . . . .
O11 O 0.74747(18) 0.5928(4) 0.2169(2) 0.0117(4) Uani 1 1 d . . . . .
O12 O 0.9117(2) 0.8138(6) 0.0802(2) 0.0250(6) Uani 1 1 d . . . . .
O13 O 0.1048(2) 0.8275(5) 0.0478(2) 0.0178(6) Uani 0.897(4) 1 d . . P . .
O14 O 0.0642(2) 0.5178(5) 0.1995(2) 0.0187(5) Uani 1 1 d . . . . .
O15 O 0.0728(2) 0.9810(5) 0.2448(2) 0.0199(5) Uani 1 1 d . . . . .

loop_
_atom_site_aniso_label
_atom_site_aniso_U_11
_atom_site_aniso_U_22
_atom_site_aniso_U_33
_atom_site_aniso_U_23
_atom_site_aniso_U_13
_atom_site_aniso_U_12
Ca1 0.0114(3) 0.0122(3) 0.0151(3) -0.0010(3) 0.0044(2) -0.0002(3)
Sr1 0.0114(3) 0.0122(3) 0.0151(3) -0.0010(3) 0.0044(2) -0.0002(3)
Na1 0.0114(3) 0.0122(3) 0.0151(3) -0.0010(3) 0.0044(2) -0.0002(3)
Ca2 0.0128(3) 0.0170(4) 0.0161(4) -0.0023(3) 0.0051(2) 0.0015(3)
Na2 0.0128(3) 0.0170(4) 0.0161(4) -0.0023(3) 0.0051(2) 0.0015(3)
Ca3 0.0092(3) 0.0096(3) 0.0126(3) -0.0003(3) 0.0026(2) -0.0023(3)
Na3 0.0092(3) 0.0096(3) 0.0126(3) -0.0003(3) 0.0026(2) -0.0023(3)
S 0.0080(4) 0.0103(4) 0.0121(4) 0.0018(3) 0.0031(3) 0.0010(3)
Si1 0.0065(3) 0.0063(3) 0.0065(3) 0.0000(3) 0.0024(2) 0.0001(3)
Al1 0.0063(3) 0.0060(4) 0.0066(3) -0.0002(4) 0.0017(3) -0.0001(4)
Si2 0.0077(3) 0.0076(3) 0.0085(3) 0.0002(4) 0.0026(2) -0.0007(3)
Al2 0.0065(3) 0.0059(4) 0.0074(4) 0.0002(4) 0.0018(3) -0.0002(4)
Si6 0.0080(3) 0.0073(4) 0.0069(3) 0.0000(3) 0.0017(3) -0.0008(3)
K 0.0236(8) 0.0128(7) 0.0180(7) 0.0013(7) 0.0092(5) -0.0023(7)
OH3 0.0236(8) 0.0128(7) 0.0180(7) 0.0013(7) 0.0092(5) -0.0023(7)
O1 0.0136(10) 0.0084(10) 0.0109(10) 0.0020(8) 0.0008(8) -0.0013(8)
O2 0.0082(9) 0.0221(12) 0.0188(10) 0.0024(10) 0.0053(8) 0.0025(9)
O3 0.0145(10) 0.0079(9) 0.0103(9) 0.0013(8) 0.0057(8) 0.0023(8)
O4 0.0129(10) 0.0110(10) 0.0090(9) 0.0017(8) 0.0033(8) -0.0002(8)
O5 0.0149(10) 0.0114(11) 0.0142(10) 0.0012(8) 0.0043(8) 0.0032(8)
O6 0.0128(10) 0.0241(12) 0.0162(10) -0.0022(11) 0.0014(8) 0.0019(10)
O7 0.0133(10) 0.0105(10) 0.0160(10) 0.0026(8) 0.0063(8) 0.0015(8)
O8 0.0130(10) 0.0137(10) 0.0113(10) -0.0033(9) 0.0059(8) -0.0033(9)
O9 0.0070(9) 0.0132(10) 0.0151(10) -0.0005(9) 0.0026(8) -0.0012(8)
O10 0.0345(14) 0.0082(11) 0.0145(11) -0.0013(9) 0.0083(10) -0.0060(10)
O11 0.0119(10) 0.0116(11) 0.0085(9) -0.0006(8) -0.0018(8) 0.0007(8)
O12 0.0128(11) 0.0350(16) 0.0253(12) -0.0045(11) 0.0026(9) 0.0041(10)
O13 0.0150(12) 0.0221(14) 0.0194(12) 0.0062(11) 0.0101(10) 0.0005(10)
O14 0.0206(12) 0.0137(11) 0.0257(13) 0.0027(10) 0.0130(10) 0.0021(9)
O15 0.0249(13) 0.0143(11) 0.0189(12) -0.0005(10) 0.0041(10) 0.0003(10)

loop_
_atom_type_symbol
_atom_type_description
_atom_type_scat_dispersion_real
_atom_type_scat_dispersion_imag
_atom_type_scat_source
O O 0.0106 0.0060 'International Tables Vol C Tables 4.2.6.8 and 6.1.1.4'
Na Na 0.0362 0.0249 'International Tables Vol C Tables 4.2.6.8 and 6.1.1.4'
Mg Mg 0.0486 0.0363 'International Tables Vol C Tables 4.2.6.8 and 6.1.1.4'
Al Al 0.0645 0.0514 'International Tables Vol C Tables 4.2.6.8 and 6.1.1.4'
Si Si 0.0817 0.0704 'International Tables Vol C Tables 4.2.6.8 and 6.1.1.4'
P P 0.1023 0.0942 'International Tables Vol C Tables 4.2.6.8 and 6.1.1.4'
S S 0.1246 0.1234 'International Tables Vol C Tables 4.2.6.8 and 6.1.1.4'
K K 0.2009 0.2494 'International Tables Vol C Tables 4.2.6.8 and 6.1.1.4'
Ca Ca 0.2262 0.3064 'International Tables Vol C Tables 4.2.6.8 and 6.1.1.4'
Sr Sr -1.5307 3.2498 'International Tables Vol C Tables 4.2.6.8 and 6.1.1.4'
H H 0.0000 0.0000 'International Tables Vol C Tables 4.2.6.8 and 6.1.1.4'
C C 0.0033 0.0016 'International Tables Vol C Tables 4.2.6.8 and 6.1.1.4'

loop_
_geom_angle_atom_site_label_1
_geom_angle_atom_site_label_2
_geom_angle_atom_site_label_3
_geom_angle
_geom_angle_site_symmetry_1
_geom_angle_site_symmetry_3
_geom_angle_publ_flag
O10 Ca1 O11 88.06(8) . . ?
O10 Ca1 O14 128.91(8) . 1_655 ?
O11 Ca1 O14 102.82(8) . 1_655 ?
O10 Ca1 O9 71.78(7) . . ?
O11 Ca1 O9 61.70(7) . . ?
O14 Ca1 O9 70.50(7) 1_655 . ?
O10 Ca1 O1 82.46(8) . . ?
O11 Ca1 O1 79.58(7) . . ?
O14 Ca1 O1 148.36(7) 1_655 . ?
O9 Ca1 O1 133.29(7) . . ?
O10 Ca1 O15 85.49(9) . 1_645 ?
O11 Ca1 O15 157.52(8) . 1_645 ?
O14 Ca1 O15 65.66(8) 1_655 1_645 ?
O9 Ca1 O15 95.84(7) . 1_645 ?
O1 Ca1 O15 120.71(8) . 1_645 ?
O10 Ca1 O12 88.92(9) . 1_545 ?
O11 Ca1 O12 147.18(7) . 1_545 ?
O14 Ca1 O12 104.41(8) 1_655 1_545 ?
O9 Ca1 O12 146.30(8) . 1_545 ?
O1 Ca1 O12 67.63(7) . 1_545 ?
O15 Ca1 O12 54.27(7) 1_645 1_545 ?
O10 Ca1 O13 153.88(9) . 2_645 ?
O11 Ca1 O13 104.53(8) . 2_645 ?
O14 Ca1 O13 71.23(8) 1_655 2_645 ?
O9 Ca1 O13 134.34(8) . 2_645 ?
O1 Ca1 O13 77.60(7) . 2_645 ?
O15 Ca1 O13 90.32(8) 1_645 2_645 ?
O12 Ca1 O13 68.01(8) 1_545 2_645 ?
O10 Ca1 Si6 78.97(6) . . ?
O11 Ca1 Si6 30.97(5) . . ?
O14 Ca1 Si6 85.64(6) 1_655 . ?
O9 Ca1 Si6 30.74(5) . . ?
O1 Ca1 Si6 107.51(5) . . ?
O15 Ca1 Si6 126.55(6) 1_645 . ?
O12 Ca1 Si6 167.56(6) 1_545 . ?
O13 Ca1 Si6 123.08(6) 2_645 . ?
O10 Ca1 S 90.20(7) . 1_645 ?
O11 Ca1 S 174.13(6) . 1_645 ?
O14 Ca1 S 82.61(6) 1_655 1_645 ?
O9 Ca1 S 122.93(5) . 1_645 ?
O1 Ca1 S 94.64(5) . 1_645 ?
O15 Ca1 S 27.54(6) 1_645 1_645 ?
O12 Ca1 S 27.11(5) 1_545 1_645 ?
O13 Ca1 S 74.93(6) 2_645 1_645 ?
Si6 Ca1 S 153.60(3) . 1_645 ?
O10 Ca1 S 142.28(6) . 1_655 ?
O11 Ca1 S 83.31(6) . 1_655 ?
O14 Ca1 S 23.77(6) 1_655 1_655 ?
O9 Ca1 S 71.81(5) . 1_655 ?
O1 Ca1 S 131.20(5) . 1_655 ?
O15 Ca1 S 88.70(6) 1_645 1_655 ?
O12 Ca1 S 117.18(6) 1_545 1_655 ?
O13 Ca1 S 63.13(6) 2_645 1_655 ?
Si6 Ca1 S 74.87(2) . 1_655 ?
S Ca1 S 101.42(2) 1_645 1_655 ?
O10 Ca1 Si6 21.51(6) . 1_545 ?
O11 Ca1 Si6 104.80(6) . 1_545 ?
O14 Ca1 Si6 134.28(6) 1_655 1_545 ?
O9 Ca1 Si6 91.80(5) . 1_545 ?
O1 Ca1 Si6 72.90(5) . 1_545 ?
O15 Ca1 Si6 75.19(6) 1_645 1_545 ?
O12 Ca1 Si6 67.53(6) 1_545 1_545 ?
O13 Ca1 Si6 133.24(6) 2_645 1_545 ?
Si6 Ca1 Si6 100.23(2) . 1_545 ?
S Ca1 Si6 72.27(2) 1_645 1_545 ?
S Ca1 Si6 155.89(2) 1_655 1_545 ?
O3 Ca2 O14 166.47(8) . . ?
O3 Ca2 O4 88.44(8) . . ?
O14 Ca2 O4 88.93(8) . . ?
O3 Ca2 O5 84.88(7) . . ?
O14 Ca2 O5 107.98(8) . . ?
O4 Ca2 O5 83.17(7) . . ?
O3 Ca2 O12 82.42(8) . 2_645 ?
O14 Ca2 O12 85.51(9) . 2_645 ?
O4 Ca2 O12 105.61(8) . 2_645 ?
O5 Ca2 O12 164.30(9) . 2_645 ?
O3 Ca2 O13 74.43(8) . 1_545 ?
O14 Ca2 O13 106.58(8) . 1_545 ?
O4 Ca2 O13 162.19(8) . 1_545 ?
O5 Ca2 O13 99.78(8) . 1_545 ?
O12 Ca2 O13 67.91(8) 2_645 1_545 ?
O3 Ca2 O15 121.13(8) . 1_545 ?
O14 Ca2 O15 67.69(8) . 1_545 ?
O4 Ca2 O15 141.08(8) . 1_545 ?
O5 Ca2 O15 75.75(8) . 1_545 ?
O12 Ca2 O15 103.13(8) 2_645 1_545 ?
O13 Ca2 O15 55.75(8) 1_545 1_545 ?
O3 Ca2 S 98.72(6) . 1_545 ?
O14 Ca2 S 85.97(6) . 1_545 ?
O4 Ca2 S 169.02(5) . 1_545 ?
O5 Ca2 S 89.16(6) . 1_545 ?
O12 Ca2 S 83.70(6) 2_645 1_545 ?
O13 Ca2 S 27.63(5) 1_545 1_545 ?
O15 Ca2 S 28.21(6) 1_545 1_545 ?
O3 Ca2 S 144.81(6) . . ?
O14 Ca2 S 22.72(6) . . ?
O4 Ca2 S 74.74(6) . . ?
O5 Ca2 S 122.32(6) . . ?
O12 Ca2 S 73.07(7) 2_645 . ?
O13 Ca2 S 116.87(6) 1_545 . ?
O15 Ca2 S 89.35(6) 1_545 . ?
S Ca2 S 103.13(3) 1_545 . ?
O3 Ca2 Al2 29.32(5) . 2_645 ?
O14 Ca2 Al2 137.62(7) . 2_645 ?
O4 Ca2 Al2 74.81(5) . 2_645 ?
O5 Ca2 Al2 108.51(6) . 2_645 ?
O12 Ca2 Al2 62.77(6) 2_645 2_645 ?
O13 Ca2 Al2 87.67(6) 1_545 2_645 ?
O15 Ca2 Al2 142.92(6) 1_545 2_645 ?
S Ca2 Al2 115.27(3) 1_545 2_645 ?
S Ca2 Al2 115.50(3) . 2_645 ?
O3 Ca2 Si1 72.82(6) . . ?
O14 Ca2 Si1 99.82(7) . . ?
O4 Ca2 Si1 25.37(5) . . ?
O5 Ca2 Si1 101.40(6) . . ?
O12 Ca2 Si1 83.63(6) 2_645 . ?
O13 Ca2 Si1 138.85(6) 1_545 . ?
O15 Ca2 Si1 164.88(6) 1_545 . ?
S Ca2 Si1 165.60(3) 1_545 . ?
S Ca2 Si1 79.60(3) . . ?
Al2 Ca2 Si1 52.19(2) 2_645 . ?
O3 Ca2 Si2 107.29(5) . . ?
O14 Ca2 Si2 84.53(6) . . ?
O4 Ca2 Si2 72.59(5) . . ?
O5 Ca2 Si2 25.38(5) . . ?
O12 Ca2 Si2 169.91(7) 2_645 . ?
O13 Ca2 Si2 116.73(6) 1_545 . ?
O15 Ca2 Si2 74.50(6) 1_545 . ?
S Ca2 Si2 97.22(3) 1_545 . ?
S Ca2 Si2 96.99(3) . . ?
Al2 Ca2 Si2 124.92(2) 2_645 . ?
Si1 Ca2 Si2 96.45(2) . . ?
O9 Ca3 O10 88.70(9) 1_455 2_656 ?
O9 Ca3 O9 93.03(5) 1_455 2_656 ?
O10 Ca3 O9 74.29(7) 2_656 2_656 ?
O9 Ca3 O8 152.19(8) 1_455 1_565 ?
O10 Ca3 O8 96.40(8) 2_656 1_565 ?
O9 Ca3 O8 62.52(7) 2_656 1_565 ?
O9 Ca3 O15 92.47(8) 1_455 . ?
O10 Ca3 O15 178.66(9) 2_656 . ?
O9 Ca3 O15 106.28(8) 2_656 . ?
O8 Ca3 O15 82.85(8) 1_565 . ?
O9 Ca3 O7 126.74(8) 1_455 . ?
O10 Ca3 O7 85.35(8) 2_656 . ?
O9 Ca3 O7 135.01(7) 2_656 . ?
O8 Ca3 O7 81.01(7) 1_565 . ?
O15 Ca3 O7 93.43(8) . . ?
O9 Ca3 O14 68.08(7) 1_455 . ?
O10 Ca3 O14 127.50(8) 2_656 . ?
O9 Ca3 O14 148.54(7) 2_656 . ?
O8 Ca3 O14 126.19(7) 1_565 . ?
O15 Ca3 O14 52.52(7) . . ?
O7 Ca3 O14 74.37(7) . . ?
O9 Ca3 Si6 123.75(6) 1_455 2_656 ?
O10 Ca3 Si6 79.85(6) 2_656 2_656 ?
O9 Ca3 Si6 30.83(5) 2_656 2_656 ?
O8 Ca3 Si6 32.37(5) 1_565 2_656 ?
O15 Ca3 Si6 100.00(6) . 2_656 ?
O7 Ca3 Si6 107.10(6) . 2_656 ?
O14 Ca3 Si6 152.21(6) . 2_656 ?
O9 Ca3 S 77.12(6) 1_455 . ?
O10 Ca3 S 154.22(7) 2_656 . ?
O9 Ca3 S 127.20(6) 2_656 . ?
O8 Ca3 S 106.22(5) 1_565 . ?
O15 Ca3 S 25.94(6) . . ?
O7 Ca3 S 86.12(5) . . ?
O14 Ca3 S 26.87(5) . . ?
Si6 Ca3 S 125.93(3) 2_656 . ?
O9 Ca3 Si6 79.04(6) 1_455 2_646 ?
O10 Ca3 Si6 24.79(6) 2_656 2_646 ?
O9 Ca3 Si6 97.62(5) 2_656 2_646 ?
O8 Ca3 Si6 115.23(6) 1_565 2_646 ?
O15 Ca3 Si6 155.07(6) . 2_646 ?
O7 Ca3 Si6 73.92(5) . 2_646 ?
O14 Ca3 Si6 102.80(5) . 2_646 ?
Si6 Ca3 Si6 104.21(3) 2_656 2_646 ?
S Ca3 Si6 129.65(3) . 2_646 ?
O9 Ca3 Si6 24.77(6) 1_455 1_455 ?
O10 Ca3 Si6 102.19(7) 2_656 1_455 ?
O9 Ca3 Si6 77.04(5) 2_656 1_455 ?
O8 Ca3 Si6 128.48(6) 1_565 1_455 ?
O15 Ca3 Si6 79.14(6) . 1_455 ?
O7 Ca3 Si6 147.44(6) . 1_455 ?
O14 Ca3 Si6 76.10(5) . 1_455 ?
Si6 Ca3 Si6 105.41(3) 2_656 1_455 ?
S Ca3 Si6 73.35(2) . 1_455 ?
Si6 Ca3 Si6 99.83(2) 2_646 1_455 ?
O9 Ca3 Al1 137.75(6) 1_455 . ?
O10 Ca3 Al1 106.84(7) 2_656 . ?
O9 Ca3 Al1 128.72(6) 2_656 . ?
O8 Ca3 Al1 66.51(5) 1_565 . ?
O15 Ca3 Al1 71.85(6) . . ?
O7 Ca3 Al1 25.06(5) . . ?
O14 Ca3 Al1 71.47(5) . . ?
Si6 Ca3 Al1 97.92(2) 2_656 . ?
S Ca3 Al1 72.32(2) . . ?
Si6 Ca3 Al1 98.74(2) 2_646 . ?
Si6 Ca3 Al1 145.42(2) 1_455 . ?
O13 S O12 112.29(14) . 1_455 ?
O13 S O14 110.79(15) . . ?
O12 S O14 110.96(16) 1_455 . ?
O13 S O15 108.51(16) . . ?
O12 S O15 106.15(15) 1_455 . ?
O14 S O15 107.89(14) . . ?
O13 S Ca2 53.95(11) . 1_565 ?
O12 S Ca2 119.86(12) 1_455 1_565 ?
O14 S Ca2 128.97(11) . 1_565 ?
O15 S Ca2 54.81(10) . 1_565 ?
O13 S Ca1 116.75(11) . 1_465 ?
O12 S Ca1 53.96(11) 1_455 1_465 ?
O14 S Ca1 132.27(10) . 1_465 ?
O15 S Ca1 53.18(10) . 1_465 ?
Ca2 S Ca1 79.60(3) 1_565 1_465 ?
O13 S Ca3 132.01(11) . . ?
O12 S Ca3 114.26(10) 1_455 . ?
O14 S Ca3 61.69(10) . . ?
O15 S Ca3 46.99(9) . . ?
Ca2 S Ca3 92.18(3) 1_565 . ?
Ca1 S Ca3 82.93(2) 1_465 . ?
O13 S Ca2 72.34(11) . . ?
O12 S Ca2 129.92(12) 1_455 . ?
O14 S Ca2 38.50(10) . . ?
O15 S Ca2 119.77(10) . . ?
Ca2 S Ca2 103.13(3) 1_565 . ?
Ca1 S Ca2 169.19(3) 1_465 . ?
Ca3 S Ca2 86.50(2) . . ?
O13 S Ca1 132.11(12) . 1_455 ?
O12 S Ca1 67.59(11) 1_455 1_455 ?
O14 S Ca1 43.49(10) . 1_455 ?
O15 S Ca1 117.51(10) . 1_455 ?
Ca2 S Ca1 169.61(3) 1_565 1_455 ?
Ca1 S Ca1 101.42(2) 1_465 1_455 ?
Ca3 S Ca1 77.75(2) . 1_455 ?
Ca2 S Ca1 74.00(2) . 1_455 ?
O2 Si1 O1 111.51(12) . 2_655 ?
O2 Si1 O4 109.39(11) . . ?
O1 Si1 O4 106.70(11) 2_655 . ?
O2 Si1 O3 110.18(13) . 1_565 ?
O1 Si1 O3 109.80(11) 2_655 1_565 ?
O4 Si1 O3 109.18(11) . 1_565 ?
O2 Si1 Ca2 123.92(10) . . ?
O1 Si1 Ca2 66.76(8) 2_655 . ?
O4 Si1 Ca2 39.94(8) . . ?
O3 Si1 Ca2 123.25(8) 1_565 . ?
O2 Si1 Ca2 129.48(10) . 1_565 ?
O1 Si1 Ca2 114.54(8) 2_655 1_565 ?
O4 Si1 Ca2 76.05(8) . 1_565 ?
O3 Si1 Ca2 33.78(7) 1_565 1_565 ?
Ca2 Si1 Ca2 93.09(2) . 1_565 ?
O2 Si1 Ca1 141.35(8) . 2_655 ?
O1 Si1 Ca1 40.99(8) 2_655 2_655 ?
O4 Si1 Ca1 105.69(8) . 2_655 ?
O3 Si1 Ca1 71.87(8) 1_565 2_655 ?
Ca2 Si1 Ca1 76.02(2) . 2_655 ?
Ca2 Si1 Ca1 74.45(2) 1_565 2_655 ?
O2 Si1 K 52.39(9) . . ?
O1 Si1 K 101.17(8) 2_655 . ?
O4 Si1 K 63.67(8) . . ?
O3 Si1 K 148.81(8) 1_565 . ?
Ca2 Si1 K 72.39(3) . . ?
Ca2 Si1 K 132.29(3) 1_565 . ?
Ca1 Si1 K 138.83(4) 2_655 . ?
O2 Si1 K 59.47(10) . 1_565 ?
O1 Si1 K 160.80(9) 2_655 1_565 ?
O4 Si1 K 92.49(8) . 1_565 ?
O3 Si1 K 63.00(8) 1_565 1_565 ?
Ca2 Si1 K 132.41(3) . 1_565 ?
Ca2 Si1 K 70.27(3) 1_565 1_565 ?
Ca1 Si1 K 134.73(3) 2_655 1_565 ?
K Si1 K 86.41(3) . 1_565 ?
O6 Al1 O4 109.53(11) . . ?
O6 Al1 O5 111.60(13) . 1_565 ?
O4 Al1 O5 108.49(11) . 1_565 ?
O6 Al1 O7 112.73(12) . . ?
O4 Al1 O7 104.59(11) . . ?
O5 Al1 O7 109.60(11) 1_565 . ?
O6 Al1 Ca2 122.58(10) . . ?
O4 Al1 Ca2 36.22(7) . . ?
O5 Al1 Ca2 121.90(8) 1_565 . ?
O7 Al1 Ca2 68.39(8) . . ?
O6 Al1 Ca2 130.64(10) . 1_565 ?
O4 Al1 Ca2 72.64(8) . 1_565 ?
O5 Al1 Ca2 36.30(7) 1_565 1_565 ?
O7 Al1 Ca2 114.09(8) . 1_565 ?
Ca2 Al1 Ca2 89.01(2) . 1_565 ?
O6 Al1 K 52.47(9) . . ?
O4 Al1 K 63.54(8) . . ?
O5 Al1 K 149.53(8) 1_565 . ?
O7 Al1 K 100.84(8) . . ?
Ca2 Al1 K 70.53(3) . . ?
Ca2 Al1 K 129.35(3) 1_565 . ?
O6 Al1 K 60.41(10) . 1_565 ?
O4 Al1 K 93.10(8) . 1_565 ?
O5 Al1 K 62.89(8) 1_565 1_565 ?
O7 Al1 K 162.31(8) . 1_565 ?
Ca2 Al1 K 129.30(3) . 1_565 ?
Ca2 Al1 K 70.24(3) 1_565 1_565 ?
K Al1 K 87.50(3) . 1_565 ?
O6 Al1 Ca3 140.67(8) . . ?
O4 Al1 Ca3 104.45(7) . . ?
O5 Al1 Ca3 74.40(8) 1_565 . ?
O7 Al1 Ca3 37.54(7) . . ?
Ca2 Al1 Ca3 76.68(2) . . ?
Ca2 Al1 Ca3 78.08(2) 1_565 . ?
K Al1 Ca3 135.38(4) . . ?
K Al1 Ca3 137.09(4) 1_565 . ?
O6 Al1 K 77.78(7) . 2_656 ?
O4 Al1 K 156.46(8) . 2_656 ?
O5 Al1 K 88.24(8) 1_565 2_656 ?
O7 Al1 K 53.02(8) . 2_656 ?
Ca2 Al1 K 120.72(3) . 2_656 ?
Ca2 Al1 K 120.40(3) 1_565 2_656 ?
K Al1 K 109.74(4) . 2_656 ?
K Al1 K 109.53(4) 1_565 2_656 ?
Ca3 Al1 K 63.32(2) . 2_656 ?
O6 Si2 O5 111.25(12) 2_646 . ?
O6 Si2 O7 113.17(14) 2_646 . ?
O5 Si2 O7 109.10(11) . . ?
O6 Si2 O8 109.15(12) 2_646 . ?
O5 Si2 O8 105.42(12) . . ?
O7 Si2 O8 108.43(11) . . ?
O6 Si2 Ca2 143.14(8) 2_646 . ?
O5 Si2 Ca2 39.68(8) . . ?
O7 Si2 Ca2 73.00(8) . . ?
O8 Si2 Ca2 102.23(8) . . ?
O6 Si2 K 53.60(10) 2_646 2_646 ?
O5 Si2 K 101.22(9) . 2_646 ?
O7 Si2 K 149.67(9) . 2_646 ?
O8 Si2 K 61.31(8) . 2_646 ?
Ca2 Si2 K 135.36(4) . 2_646 ?
O6 Si2 K 62.12(10) 2_646 2_656 ?
O5 Si2 K 160.44(9) . 2_656 ?
O7 Si2 K 62.01(8) . 2_656 ?
O8 Si2 K 94.09(8) . 2_656 ?
Ca2 Si2 K 134.95(4) . 2_656 ?
K Si2 K 89.26(3) 2_646 2_656 ?
O2 Al2 O11 107.50(11) . . ?
O2 Al2 O1 113.02(12) . 1_565 ?
O11 Al2 O1 114.50(10) . 1_565 ?
O2 Al2 O3 111.38(11) . 2_655 ?
O11 Al2 O3 103.64(11) . 2_655 ?
O1 Al2 O3 106.45(10) 1_565 2_655 ?
O2 Al2 Ca2 141.82(8) . 2_655 ?
O11 Al2 Ca2 105.71(8) . 2_655 ?
O1 Al2 Ca2 68.08(7) 1_565 2_655 ?
O3 Al2 Ca2 41.44(7) 2_655 2_655 ?
O2 Al2 K 57.56(9) . . ?
O11 Al2 K 55.23(8) . . ?
O1 Al2 K 153.56(8) 1_565 . ?
O3 Al2 K 99.88(8) 2_655 . ?
Ca2 Al2 K 135.93(4) 2_655 . ?
O2 Al2 K 64.03(9) . 1_565 ?
O11 Al2 K 92.91(8) . 1_565 ?
O1 Al2 K 64.12(8) 1_565 1_565 ?
O3 Al2 K 163.37(8) 2_655 1_565 ?
Ca2 Al2 K 132.19(4) 2_655 1_565 ?
K Al2 K 90.86(3) . 1_565 ?
O2 Al2 Ca1 126.28(9) . . ?
O11 Al2 Ca1 35.44(7) . . ?
O1 Al2 Ca1 118.15(8) 1_565 . ?
O3 Al2 Ca1 68.81(8) 2_655 . ?
Ca2 Al2 Ca1 75.37(2) 2_655 . ?
K Al2 Ca1 69.29(3) . . ?
K Al2 Ca1 127.36(3) 1_565 . ?
O10 Si6 O9 117.99(13) 1_565 . ?
O10 Si6 O11 111.77(12) 1_565 . ?
O9 Si6 O11 105.49(11) . . ?
O10 Si6 O8 110.24(12) 1_565 2_656 ?
O9 Si6 O8 102.64(11) . 2_656 ?
O11 Si6 O8 107.97(12) . 2_656 ?
O10 Si6 Ca3 140.74(9) 1_565 2_646 ?
O9 Si6 Ca3 51.48(8) . 2_646 ?
O11 Si6 Ca3 107.36(8) . 2_646 ?
O8 Si6 Ca3 52.55(8) 2_656 2_646 ?
O10 Si6 Ca1 132.29(9) 1_565 . ?
O9 Si6 Ca1 54.75(8) . . ?
O11 Si6 Ca1 50.76(8) . . ?
O8 Si6 Ca1 117.38(9) 2_656 . ?
Ca3 Si6 Ca1 76.83(2) 2_646 . ?
O10 Si6 Ca3 37.52(8) 1_565 2_656 ?
O9 Si6 Ca3 105.80(8) . 2_656 ?
O11 Si6 Ca3 145.00(8) . 2_656 ?
O8 Si6 Ca3 79.90(8) 2_656 2_656 ?
Ca3 Si6 Ca3 104.21(3) 2_646 2_656 ?
Ca1 Si6 Ca3 154.95(3) . 2_656 ?
O10 Si6 Ca3 81.30(10) 1_565 1_655 ?
O9 Si6 Ca3 36.72(8) . 1_655 ?
O11 Si6 Ca3 124.99(8) . 1_655 ?
O8 Si6 Ca3 116.96(8) 2_656 1_655 ?
Ca3 Si6 Ca3 79.03(2) 2_646 1_655 ?
Ca1 Si6 Ca3 80.21(2) . 1_655 ?
Ca3 Si6 Ca3 75.53(2) 2_656 1_655 ?
O10 Si6 Ca1 32.52(8) 1_565 1_565 ?
O9 Si6 Ca1 107.24(9) . 1_565 ?
O11 Si6 Ca1 87.55(8) . 1_565 ?
O8 Si6 Ca1 141.09(9) 2_656 1_565 ?
Ca3 Si6 Ca1 156.14(3) 2_646 1_565 ?
Ca1 Si6 Ca1 100.23(2) . 1_565 ?
Ca3 Si6 Ca1 68.47(2) 2_656 1_565 ?
Ca3 Si6 Ca1 77.14(2) 1_655 1_565 ?
O10 Si6 K 134.68(11) 1_565 . ?
O9 Si6 K 107.26(9) . . ?
O11 Si6 K 49.47(8) . . ?
O8 Si6 K 59.16(8) 2_656 . ?
Ca3 Si6 K 71.87(3) 2_646 . ?
Ca1 Si6 K 72.96(3) . . ?
Ca3 Si6 K 131.64(3) 2_656 . ?
Ca3 Si6 K 143.98(4) 1_655 . ?
Ca1 Si6 K 130.50(3) 1_565 . ?
O11 K O6 82.44(7) . . ?
O11 K O2 56.23(6) . . ?
O6 K O2 68.49(7) . . ?
O11 K O8 51.55(6) . 2_656 ?
O6 K O8 51.33(6) . 2_656 ?
O2 K O8 85.81(7) . 2_656 ?
O11 K O7 104.65(7) . 2_646 ?
O6 K O7 80.62(7) . 2_646 ?
O2 K O7 144.84(8) . 2_646 ?
O8 K O7 61.23(6) 2_656 2_646 ?
O11 K O6 145.41(7) . 1_545 ?
O6 K O6 111.16(8) . 1_545 ?
O2 K O6 157.98(7) . 1_545 ?
O8 K O6 111.57(7) 2_656 1_545 ?
O7 K O6 50.35(6) 2_646 1_545 ?
O11 K O2 114.93(7) . 1_545 ?
O6 K O2 158.36(7) . 1_545 ?
O2 K O2 109.32(8) . 1_545 ?
O8 K O2 149.74(7) 2_656 1_545 ?
O7 K O2 105.58(7) 2_646 1_545 ?
O6 K O2 62.34(6) 1_545 1_545 ?
O11 K O1 62.27(6) . . ?
O6 K O1 142.67(8) . . ?
O2 K O1 81.22(6) . . ?
O8 K O1 106.97(6) 2_656 . ?
O7 K O1 118.12(7) 2_646 . ?
O6 K O1 105.12(7) 1_545 . ?
O2 K O1 52.67(6) 1_545 . ?
O11 K O10 64.64(6) . . ?
O6 K O10 117.65(7) . . ?
O2 K O10 119.26(7) . . ?
O8 K O10 67.03(6) 2_656 . ?
O7 K O10 61.03(6) 2_646 . ?
O6 K O10 81.13(7) 1_545 . ?
O2 K O10 82.73(7) 1_545 . ?
O1 K O10 59.27(6) . . ?
O11 K O5 159.09(8) . . ?
O6 K O5 78.61(7) . . ?
O2 K O5 107.81(7) . . ?
O8 K O5 119.24(6) 2_656 . ?
O7 K O5 80.98(6) 2_646 . ?
O6 K O5 52.42(6) 1_545 . ?
O2 K O5 81.90(6) 1_545 . ?
O1 K O5 133.21(7) . . ?
O10 K O5 132.93(7) . . ?
O11 K O4 102.00(8) . . ?
O6 K O4 53.43(6) . . ?
O2 K O4 49.25(6) . . ?
O8 K O4 101.79(7) 2_656 . ?
O7 K O4 122.19(6) 2_646 . ?
O6 K O4 111.66(7) 1_545 . ?
O2 K O4 107.93(6) 1_545 . ?
O1 K O4 119.68(6) . . ?
O10 K O4 165.99(8) . . ?
O5 K O4 59.28(6) . . ?
O11 K O3 122.68(7) . . ?
O6 K O3 113.27(7) . . ?
O2 K O3 78.14(6) . . ?
O8 K O3 161.61(8) 2_656 . ?
O7 K O3 131.51(7) 2_646 . ?
O6 K O3 82.28(6) 1_545 . ?
O2 K O3 47.14(6) 1_545 . ?
O1 K O3 79.58(6) . . ?
O10 K O3 129.05(7) . . ?
O5 K O3 58.93(6) . . ?
O4 K O3 60.79(6) . . ?
Si1 O1 Al2 125.55(13) 2_645 1_545 ?
Si1 O1 Ca1 114.37(11) 2_645 . ?
Al2 O1 Ca1 119.46(10) 1_545 . ?
Si1 O1 K 102.96(10) 2_645 . ?
Al2 O1 K 86.85(8) 1_545 . ?
Ca1 O1 K 87.96(6) . . ?
Si1 O2 Al2 161.26(16) . . ?
Si1 O2 K 102.59(11) . . ?
Al2 O2 K 93.55(10) . . ?
Si1 O2 K 95.61(11) . 1_565 ?
Al2 O2 K 87.85(10) . 1_565 ?
K O2 K 109.32(7) . 1_565 ?
Si1 O3 Al2 125.22(13) 1_545 2_645 ?
Si1 O3 Ca2 123.80(11) 1_545 . ?
Al2 O3 Ca2 109.24(11) 2_645 . ?
Si1 O3 K 91.30(9) 1_545 . ?
Al2 O3 K 99.10(9) 2_645 . ?
Ca2 O3 K 93.09(7) . . ?
Si1 O4 Al1 126.55(14) . . ?
Si1 O4 Ca2 114.69(11) . . ?
Al1 O4 Ca2 118.75(10) . . ?
Si1 O4 K 90.00(9) . . ?
Al1 O4 K 88.08(8) . . ?
Ca2 O4 K 93.40(8) . . ?
Si2 O5 Al1 123.60(13) . 1_545 ?
Si2 O5 Ca2 114.94(11) . . ?
Al1 O5 Ca2 118.72(11) 1_545 . ?
Si2 O5 K 104.45(10) . . ?
Al1 O5 K 88.72(9) 1_545 . ?
Ca2 O5 K 93.40(7) . . ?
Si2 O6 Al1 156.29(15) 2_656 . ?
Si2 O6 K 100.38(12) 2_656 . ?
Al1 O6 K 100.23(11) . . ?
Si2 O6 K 91.46(11) 2_656 1_565 ?
Al1 O6 K 91.92(11) . 1_565 ?
K O6 K 111.16(8) . 1_565 ?
Si2 O7 Al1 122.49(13) . . ?
Si2 O7 Ca3 119.13(11) . . ?
Al1 O7 Ca3 117.40(11) . . ?
Si2 O7 K 90.89(9) . 2_656 ?
Al1 O7 K 100.90(10) . 2_656 ?
Ca3 O7 K 87.88(7) . 2_656 ?
Si2 O8 Si6 136.41(14) . 2_646 ?
Si2 O8 Ca3 128.18(11) . 1_545 ?
Si6 O8 Ca3 95.08(10) 2_646 1_545 ?
Si2 O8 K 91.45(9) . 2_646 ?
Si6 O8 K 94.13(9) 2_646 2_646 ?
Ca3 O8 K 89.68(8) 1_545 2_646 ?
Si6 O9 Ca3 118.51(12) . 1_655 ?
Si6 O9 Ca3 97.69(10) . 2_646 ?
Ca3 O9 Ca3 120.74(9) 1_655 2_646 ?
Si6 O9 Ca1 94.51(9) . . ?
Ca3 O9 Ca1 119.16(9) 1_655 . ?
Ca3 O9 Ca1 101.12(8) 2_646 . ?
Si6 O10 Ca3 117.70(12) 1_545 2_646 ?
Si6 O10 Ca1 125.97(13) 1_545 . ?
Ca3 O10 Ca1 112.81(10) 2_646 . ?
Si6 O10 K 105.49(12) 1_545 . ?
Ca3 O10 K 90.30(8) 2_646 . ?
Ca1 O10 K 91.87(8) . . ?
Si6 O11 Al2 132.68(14) . . ?
Si6 O11 Ca1 98.26(10) . . ?
Al2 O11 Ca1 120.20(11) . . ?
Si6 O11 K 105.45(10) . . ?
Al2 O11 K 95.41(9) . . ?
Ca1 O11 K 98.80(8) . . ?
S O12 Ca2 130.01(14) 1_655 2_655 ?
S O12 Ca1 98.93(13) 1_655 1_565 ?
Ca2 O12 Ca1 116.28(10) 2_655 1_565 ?
S O13 Ca2 98.42(13) . 1_565 ?
S O13 Ca1 146.40(16) . 2_655 ?
Ca2 O13 Ca1 111.40(9) 1_565 2_655 ?
S O14 Ca2 118.78(13) . . ?
S O14 Ca1 112.74(13) . 1_455 ?
Ca2 O14 Ca1 111.41(10) . 1_455 ?
S O14 Ca3 91.44(11) . . ?
Ca2 O14 Ca3 118.92(10) . . ?
Ca1 O14 Ca3 101.01(8) 1_455 . ?
S O15 Ca3 107.08(13) . . ?
S O15 Ca2 96.98(12) . 1_565 ?
Ca3 O15 Ca2 130.47(11) . 1_565 ?
S O15 Ca1 99.28(12) . 1_465 ?
Ca3 O15 Ca1 114.41(10) . 1_465 ?
Ca2 O15 Ca1 103.13(9) 1_565 1_465 ?

loop_
_geom_bond_atom_site_label_1
_geom_bond_atom_site_label_2
_geom_bond_distance
_geom_bond_site_symmetry_2
_geom_bond_publ_flag
Ca1 O10 2.331(2) . ?
Ca1 O11 2.444(2) . ?
Ca1 O14 2.526(3) 1_655 ?
Ca1 O9 2.559(2) . ?
Ca1 O1 2.565(2) . ?
Ca1 O15 2.592(3) 1_645 ?
Ca1 O12 2.616(3) 1_545 ?
Ca1 O13 2.645(2) 2_645 ?
Ca1 Si6 3.1232(10) . ?
Ca1 S 3.1959(10) 1_645 ?
Ca1 S 3.3854(10) 1_655 ?
Ca1 Si6 3.5088(10) 1_545 ?
Ca2 O3 2.381(2) . ?
Ca2 O14 2.385(3) . ?
Ca2 O4 2.444(2) . ?
Ca2 O5 2.459(2) . ?
Ca2 O12 2.475(3) 2_645 ?
Ca2 O13 2.570(3) 1_545 ?
Ca2 O15 2.589(3) 1_545 ?
Ca2 S 3.1439(11) 1_545 ?
Ca2 S 3.3582(11) . ?
Ca2 Al2 3.3968(9) 2_645 ?
Ca2 Si1 3.4593(10) . ?
Ca2 Si2 3.4916(9) . ?
Ca3 O9 2.286(2) 1_455 ?
Ca3 O10 2.309(2) 2_656 ?
Ca3 O9 2.445(2) 2_656 ?
Ca3 O8 2.468(2) 1_565 ?
Ca3 O15 2.503(2) . ?
Ca3 O7 2.538(2) . ?
Ca3 O14 2.882(2) . ?
Ca3 Si6 3.0966(10) 2_656 ?
Ca3 S 3.2725(9) . ?
Ca3 Si6 3.3567(10) 2_646 ?
Ca3 Si6 3.3591(9) 1_455 ?
Ca3 Al1 3.6976(9) . ?
S O13 1.474(2) . ?
S O12 1.474(2) 1_455 ?
S O14 1.480(3) . ?
S O15 1.497(3) . ?
Si1 O2 1.594(2) . ?
Si1 O1 1.630(2) 2_655 ?
Si1 O4 1.631(2) . ?
Si1 O3 1.633(2) 1_565 ?
Si1 K 3.6769(17) . ?
Si1 K 3.7647(16) 1_565 ?
Al1 O6 1.714(2) . ?
Al1 O4 1.750(2) . ?
Al1 O5 1.754(2) 1_565 ?
Al1 O7 1.764(2) . ?
Al1 K 3.6789(17) . ?
Al1 K 3.6889(17) 1_565 ?
Al1 K 3.9403(14) 2_656 ?
Si2 O6 1.615(2) 2_646 ?
Si2 O5 1.650(2) . ?
Si2 O7 1.654(2) . ?
Si2 O8 1.658(2) . ?
Si2 K 3.6230(17) 2_646 ?
Si2 K 3.6297(17) 2_656 ?
Al2 O2 1.708(2) . ?
Al2 O11 1.738(2) . ?
Al2 O1 1.761(2) 1_565 ?
Al2 O3 1.762(2) 2_655 ?
Al2 K 3.5295(17) . ?
Al2 K 3.6219(17) 1_565 ?
Si6 O10 1.589(2) 1_565 ?
Si6 O9 1.601(2) . ?
Si6 O11 1.624(2) . ?
Si6 O8 1.664(2) 2_656 ?
Si6 K 3.6932(16) . ?
K O11 2.912(3) . ?
K O6 2.965(3) . ?
K O2 2.984(3) . ?
K O8 3.179(3) 2_656 ?
K O7 3.205(3) 2_646 ?
K O6 3.209(3) 1_545 ?
K O2 3.259(3) 1_545 ?
K O1 3.264(3) . ?
K O10 3.272(3) . ?
K O5 3.284(3) . ?
K O4 3.295(3) . ?
K O3 3.355(2) . ?

_cod_database_fobs_code 2312143
